data_4500270
loop_
_publ_author_name
'Adarsh, N. N.'
'Dastidar, Parthasarathi'

_publ_section_title
;
 A New Series of ZnIICoordination Polymer Based Metallogels Derived from
 Bis-pyridyl-bis-amide Ligands: A Crystal Engineering Approach
;
_journal_issue 1
_journal_name_full 'Crystal Growth &amp; Design'
_journal_page_first 328
_journal_paper_doi 10.1021/cg101342g
_journal_volume 11
_journal_year 2011
_chemical_formula_sum 'C36 H28 I4 N8 O4 Zn2'
_chemical_formula_weight 1275.00
_chemical_name_systematic
; 
 ? 
;
_space_group_IT_number 2
_symmetry_cell_setting triclinic
_symmetry_space_group_name_Hall '-P 1'
_symmetry_space_group_name_H-M 'P -1'
_atom_sites_solution_hydrogens geom
_atom_sites_solution_primary direct
_atom_sites_solution_secondary difmap
_audit_creation_method SHELXL-97
_cell_angle_alpha 83.763(11)
_cell_angle_beta 81.709(11)
_cell_angle_gamma 80.531(11)
_cell_formula_units_Z 1
_cell_length_a 7.9309(16)
_cell_length_b 8.821(2)
_cell_length_c 15.170(3)
_cell_measurement_temperature 298(2)
_cell_volume 1031.9(4)
_computing_cell_refinement 'Bruker Apex II'
_computing_data_collection 'Bruker Apex II'
_computing_data_reduction SAINT
_computing_molecular_graphics 'Mercury 2.3'
_computing_publication_material Shelxl-97
_computing_structure_refinement 'SHELXL-97 (Sheldrick, 1997)'
_computing_structure_solution 'SHELXS-97 (Sheldrick, 1990)'
_diffrn_ambient_temperature 298(2)
_diffrn_detector_area_resol_mean 3
_diffrn_measured_fraction_theta_full 0.958
_diffrn_measured_fraction_theta_max 0.958
_diffrn_measurement_device_type 'Bruker Apex II'
_diffrn_measurement_method 'Omega scan'
_diffrn_radiation_monochromator graphite
_diffrn_radiation_source 'fine-focus sealed tube'
_diffrn_radiation_type MoK\a
_diffrn_radiation_wavelength 0.71073
_diffrn_reflns_av_R_equivalents 0.0268
_diffrn_reflns_av_sigmaI/netI 0.0668
_diffrn_reflns_limit_h_max 8
_diffrn_reflns_limit_h_min -8
_diffrn_reflns_limit_k_max 9
_diffrn_reflns_limit_k_min -5
_diffrn_reflns_limit_l_max 15
_diffrn_reflns_limit_l_min -16
_diffrn_reflns_number 3565
_diffrn_reflns_theta_full 22.50
_diffrn_reflns_theta_max 22.50
_diffrn_reflns_theta_min 1.36
_exptl_absorpt_coefficient_mu 4.202
_exptl_absorpt_correction_T_max 0.7298
_exptl_absorpt_correction_T_min 0.5529
_exptl_absorpt_correction_type multi-scan
_exptl_absorpt_process_details sadabs
_exptl_crystal_colour colorless
_exptl_crystal_density_diffrn 2.052
_exptl_crystal_density_method 'not measured'
_exptl_crystal_description plate
_exptl_crystal_F_000 604
_exptl_crystal_size_max 0.16
_exptl_crystal_size_mid 0.12
_exptl_crystal_size_min 0.08
_refine_diff_density_max 1.167
_refine_diff_density_min -1.167
_refine_diff_density_rms 0.296
_refine_ls_extinction_method none
_refine_ls_goodness_of_fit_ref 1.058
_refine_ls_hydrogen_treatment constr
_refine_ls_matrix_type full
_refine_ls_number_parameters 229
_refine_ls_number_reflns 2596
_refine_ls_number_restraints 0
_refine_ls_restrained_S_all 1.058
_refine_ls_R_factor_all 0.0882
_refine_ls_R_factor_gt 0.0660
_refine_ls_shift/su_max 0.000
_refine_ls_shift/su_mean 0.000
_refine_ls_structure_factor_coef Fsqd
_refine_ls_weighting_details 'calc w=1/[\s^2^(Fo^2^)+(0.1456P)^2^+5.3399P] where P=(Fo^2^+2Fc^2^)/3'
_refine_ls_weighting_scheme calc
_refine_ls_wR_factor_gt 0.1812
_refine_ls_wR_factor_ref 0.2259
_reflns_number_gt 2050
_reflns_number_total 2596
_reflns_threshold_expression >2sigma(I)
_cod_data_source_file cg101342g_si_002.cif
_cod_data_source_block 3
_cod_original_sg_symbol_H-M P-1
_cod_database_code 4500270

loop_
_symmetry_equiv_pos_as_xyz
'x, y, z'
'-x, -y, -z'

loop_
_atom_site_label
_atom_site_type_symbol
_atom_site_fract_x
_atom_site_fract_y
_atom_site_fract_z
_atom_site_U_iso_or_equiv
_atom_site_adp_type
_atom_site_occupancy
_atom_site_symmetry_multiplicity
_atom_site_calc_flag
_atom_site_refinement_flags
Zn1 Zn -0.1512(2) -0.2036(2) 0.32620(12) 0.0301(6) Uani 1 1 d .
I1 I -0.38195(16) -0.29879(16) 0.44675(8) 0.0450(5) Uani 1 1 d .
I2 I 0.14393(15) -0.37456(14) 0.30289(9) 0.0449(5) Uani 1 1 d .
N1 N -0.0984(18) 0.0023(15) 0.3595(9) 0.032(3) Uani 1 1 d .
C2 C -0.198(2) 0.0810(18) 0.4237(10) 0.030(4) Uani 1 1 d .
H2 H -0.3068 0.0544 0.4433 0.036 Uiso 1 1 calc R
C3 C -0.149(2) 0.2003(18) 0.4633(11) 0.033(4) Uani 1 1 d .
H3 H -0.2186 0.2489 0.5101 0.040 Uiso 1 1 calc R
C4 C 0.0168(18) 0.2426(18) 0.4262(11) 0.028(4) Uani 1 1 d .
H4 H 0.0550 0.3236 0.4481 0.033 Uiso 1 1 calc R
C5 C 0.121(2) 0.1635(18) 0.3575(12) 0.033(4) Uani 1 1 d .
C6 C 0.052(2) 0.0501(17) 0.3280(10) 0.025(4) Uiso 1 1 d .
H6 H 0.1160 0.0004 0.2803 0.030 Uiso 1 1 calc R
N7 N 0.2821(18) 0.2019(16) 0.3281(9) 0.034(3) Uani 1 1 d .
H7 H 0.3374 0.2269 0.3678 0.040 Uiso 1 1 calc R
C8 C 0.3652(19) 0.2045(19) 0.2402(10) 0.025(4) Uani 1 1 d .
O9 O 0.2919(16) 0.1671(19) 0.1836(8) 0.059(4) Uani 1 1 d .
C10 C 0.531(2) 0.2606(18) 0.2260(11) 0.029(4) Uiso 1 1 d .
C11 C 0.590(2) 0.3484(18) 0.2799(11) 0.031(4) Uiso 1 1 d .
H11 H 0.5221 0.3737 0.3333 0.037 Uiso 1 1 calc R
C12 C 0.7436(19) 0.4002(18) 0.2581(11) 0.029(4) Uani 1 1 d .
H12 H 0.7757 0.4689 0.2926 0.035 Uiso 1 1 calc R
C13 C 0.853(3) 0.349(2) 0.1832(14) 0.051(5) Uani 1 1 d .
H13 H 0.9641 0.3732 0.1711 0.061 Uiso 1 1 calc R
C14 C 0.794(2) 0.261(2) 0.1270(10) 0.038(5) Uani 1 1 d .
C15 C 0.636(3) 0.212(2) 0.1476(12) 0.047(5) Uani 1 1 d .
H15 H 0.5992 0.1494 0.1112 0.056 Uiso 1 1 calc R
C16 C 0.893(3) 0.213(3) 0.0388(14) 0.072(8) Uani 1 1 d .
O17 O 0.8212(18) 0.182(2) -0.0195(9) 0.084(6) Uani 1 1 d .
N18 N 1.073(2) 0.208(2) 0.0303(10) 0.060(5) Uani 1 1 d .
H18 H 1.1167 0.2108 0.0788 0.073 Uiso 1 1 calc R
C19 C 1.187(2) 0.198(3) -0.0464(11) 0.048(5) Uani 1 1 d .
C20 C 1.362(3) 0.197(4) -0.0451(12) 0.101(12) Uani 1 1 d .
H20 H 1.4020 0.2037 0.0089 0.121 Uiso 1 1 calc R
C21 C 1.475(3) 0.188(4) -0.1208(14) 0.107(13) Uani 1 1 d .
H21 H 1.5919 0.1845 -0.1190 0.128 Uiso 1 1 calc R
C22 C 1.413(2) 0.184(3) -0.2000(13) 0.060(6) Uani 1 1 d .
H22 H 1.4910 0.1813 -0.2521 0.072 Uiso 1 1 calc R
N23 N 1.2537(18) 0.1828(19) -0.2065(8) 0.039(4) Uani 1 1 d .
C24 C 1.137(2) 0.191(2) -0.1324(12) 0.037(4) Uani 1 1 d .
H24 H 1.0211 0.1914 -0.1374 0.044 Uiso 1 1 calc R

loop_
_atom_site_aniso_label
_atom_site_aniso_U_11
_atom_site_aniso_U_22
_atom_site_aniso_U_33
_atom_site_aniso_U_23
_atom_site_aniso_U_13
_atom_site_aniso_U_12
Zn1 0.0232(11) 0.0415(12) 0.0279(11) -0.0067(9) 0.0005(9) -0.0127(9)
I1 0.0383(8) 0.0694(9) 0.0311(8) -0.0086(6) 0.0085(6) -0.0278(6)
I2 0.0303(8) 0.0426(8) 0.0600(9) -0.0089(6) -0.0016(6) -0.0013(5)
N1 0.043(9) 0.030(8) 0.027(8) 0.001(7) -0.003(7) -0.021(7)
C2 0.034(10) 0.029(9) 0.022(9) -0.008(8) 0.009(8) 0.000(8)
C3 0.037(11) 0.024(9) 0.036(10) -0.017(8) 0.003(8) 0.004(8)
C4 0.007(8) 0.034(9) 0.036(10) -0.005(8) 0.011(7) 0.003(7)
C5 0.023(10) 0.026(9) 0.044(11) -0.003(8) 0.001(9) 0.008(7)
N7 0.036(9) 0.049(9) 0.022(8) -0.015(7) 0.004(7) -0.023(7)
C8 0.019(9) 0.046(10) 0.012(8) -0.011(7) 0.003(7) -0.008(8)
O9 0.030(7) 0.127(13) 0.032(7) -0.027(8) 0.001(6) -0.035(8)
C12 0.016(9) 0.037(10) 0.037(10) -0.010(8) -0.002(8) -0.009(7)
C13 0.044(12) 0.051(12) 0.062(14) 0.007(11) -0.011(11) -0.022(10)
C14 0.022(10) 0.079(14) 0.013(8) -0.024(9) 0.013(7) -0.014(9)
C15 0.056(13) 0.063(13) 0.031(10) -0.005(9) -0.007(9) -0.032(11)
C16 0.049(15) 0.14(2) 0.032(12) -0.014(14) 0.016(11) -0.043(15)
O17 0.035(8) 0.20(2) 0.029(8) -0.042(10) 0.004(7) -0.042(10)
N18 0.042(11) 0.116(16) 0.030(9) -0.011(9) 0.000(8) -0.034(10)
C19 0.018(10) 0.109(17) 0.019(9) -0.028(10) 0.002(8) -0.010(10)
C20 0.048(15) 0.25(4) 0.008(10) -0.004(15) 0.003(10) -0.056(19)
C21 0.032(13) 0.27(4) 0.033(13) -0.028(18) 0.007(11) -0.056(19)
C22 0.026(12) 0.12(2) 0.036(12) -0.008(12) -0.011(9) -0.018(12)
N23 0.031(9) 0.075(11) 0.014(7) -0.002(7) 0.004(7) -0.025(8)
C24 0.021(9) 0.046(11) 0.046(12) -0.018(9) 0.009(9) -0.010(8)

loop_
_atom_type_symbol
_atom_type_description
_atom_type_scat_dispersion_real
_atom_type_scat_dispersion_imag
_atom_type_scat_source
C C 0.0033 0.0016 'International Tables Vol C Tables 4.2.6.8 and 6.1.1.4'
H H 0.0000 0.0000 'International Tables Vol C Tables 4.2.6.8 and 6.1.1.4'
N N 0.0061 0.0033 'International Tables Vol C Tables 4.2.6.8 and 6.1.1.4'
O O 0.0106 0.0060 'International Tables Vol C Tables 4.2.6.8 and 6.1.1.4'
Zn Zn 0.2839 1.4301 'International Tables Vol C Tables 4.2.6.8 and 6.1.1.4'
I I -0.4742 1.8119 'International Tables Vol C Tables 4.2.6.8 and 6.1.1.4'

loop_
_geom_angle_atom_site_label_1
_geom_angle_atom_site_label_2
_geom_angle_atom_site_label_3
_geom_angle
_geom_angle_site_symmetry_1
_geom_angle_site_symmetry_3
N1 Zn1 N23 113.0(6) . 2_655
N1 Zn1 I2 104.8(4) . .
N23 Zn1 I2 106.9(4) 2_655 .
N1 Zn1 I1 108.5(4) . .
N23 Zn1 I1 105.9(4) 2_655 .
I2 Zn1 I1 117.93(9) . .
C6 N1 C2 116.6(13) . .
C6 N1 Zn1 120.5(11) . .
C2 N1 Zn1 122.0(11) . .
N1 C2 C3 124.5(16) . .
N1 C2 H2 117.8 . .
C3 C2 H2 117.8 . .
C2 C3 C4 115.0(15) . .
C2 C3 H3 122.5 . .
C4 C3 H3 122.5 . .
C5 C4 C3 121.2(15) . .
C5 C4 H4 119.4 . .
C3 C4 H4 119.4 . .
C6 C5 N7 126.0(15) . .
C6 C5 C4 114.9(15) . .
N7 C5 C4 119.0(15) . .
N1 C6 C5 127.6(15) . .
N1 C6 H6 116.2 . .
C5 C6 H6 116.2 . .
C5 N7 C8 126.6(14) . .
C5 N7 H7 116.7 . .
C8 N7 H7 116.7 . .
O9 C8 N7 118.0(14) . .
O9 C8 C10 126.4(14) . .
N7 C8 C10 115.5(13) . .
C11 C10 C15 120.1(16) . .
C11 C10 C8 126.8(15) . .
C15 C10 C8 113.1(14) . .
C12 C11 C10 121.8(16) . .
C12 C11 H11 119.1 . .
C10 C11 H11 119.1 . .
C11 C12 C13 119.1(16) . .
C11 C12 H12 120.4 . .
C13 C12 H12 120.4 . .
C14 C13 C12 119.3(17) . .
C14 C13 H13 120.4 . .
C12 C13 H13 120.4 . .
C15 C14 C13 121.3(16) . .
C15 C14 C16 114.5(17) . .
C13 C14 C16 124.2(17) . .
C14 C15 C10 118.0(16) . .
C14 C15 H15 121.0 . .
C10 C15 H15 121.0 . .
O17 C16 N18 122.6(19) . .
O17 C16 C14 121.7(19) . .
N18 C16 C14 115.8(18) . .
C19 N18 C16 127.2(16) . .
C19 N18 H18 116.4 . .
C16 N18 H18 116.4 . .
N18 C19 C20 120.9(15) . .
N18 C19 C24 123.5(16) . .
C20 C19 C24 115.6(16) . .
C21 C20 C19 121.1(18) . .
C21 C20 H20 119.5 . .
C19 C20 H20 119.5 . .
C20 C21 C22 119(2) . .
C20 C21 H21 120.6 . .
C22 C21 H21 120.6 . .
N23 C22 C21 123.6(19) . .
N23 C22 H22 118.2 . .
C21 C22 H22 118.2 . .
C22 N23 C24 119.5(15) . .
C22 N23 Zn1 124.6(12) . 2_655
C24 N23 Zn1 115.2(11) . 2_655
N23 C24 C19 121.3(15) . .
N23 C24 H24 119.3 . .
C19 C24 H24 119.3 . .

loop_
_geom_bond_atom_site_label_1
_geom_bond_atom_site_label_2
_geom_bond_distance
_geom_bond_site_symmetry_2
Zn1 N1 2.059(13) .
Zn1 N23 2.072(13) 2_655
Zn1 I2 2.568(2) .
Zn1 I1 2.570(2) .
N1 C6 1.33(2) .
N1 C2 1.34(2) .
C2 C3 1.40(2) .
C2 H2 0.9300 .
C3 C4 1.45(2) .
C3 H3 0.9300 .
C4 C5 1.41(2) .
C4 H4 0.9300 .
C5 C6 1.36(2) .
C5 N7 1.37(2) .
C6 H6 0.9300 .
N7 C8 1.400(19) .
N7 H7 0.8600 .
C8 O9 1.205(18) .
C8 C10 1.46(2) .
C10 C11 1.36(2) .
C10 C15 1.41(3) .
C11 C12 1.36(2) .
C11 H11 0.9300 .
C12 C13 1.39(3) .
C12 H12 0.9300 .
C13 C14 1.39(3) .
C13 H13 0.9300 .
C14 C15 1.37(2) .
C14 C16 1.51(3) .
C15 H15 0.9300 .
C16 O17 1.20(2) .
C16 N18 1.41(3) .
N18 C19 1.37(2) .
N18 H18 0.8600 .
C19 C20 1.39(3) .
C19 C24 1.43(2) .
C20 C21 1.35(3) .
C20 H20 0.9300 .
C21 C22 1.37(3) .
C21 H21 0.9300 .
C22 N23 1.28(2) .
C22 H22 0.9300 .
N23 C24 1.35(2) .
N23 Zn1 2.072(13) 2_655
C24 H24 0.9300 .

loop_
_geom_hbond_atom_site_label_D
_geom_hbond_atom_site_label_H
_geom_hbond_atom_site_label_A
_geom_hbond_distance_DH
_geom_hbond_distance_HA
_geom_hbond_distance_DA
_geom_hbond_angle_DHA
_geom_hbond_site_symmetry_A
N7 H7 I1 0.86 3.03 3.828(13) 155.0 2_556
N18 H18 O9 0.86 2.22 3.05(2) 162.2 1_655
